data_2004672
loop_
_publ_author_name
'Spek, A. L.'
'Janssen, M. D.'
'Markies, B. A.'
'van Koten, G.'

_publ_section_title
;
 A Second Polymorph of 2,2'-Bipyridyl(methyl)(phenyl)palladium(II)
;
_journal_issue 4
_journal_name_full 'Acta Crystallographica Section C'
_journal_page_first 868
_journal_page_last 871
_journal_paper_doi 10.1107/S0108270195014909
_journal_volume 52
_journal_year 1996
_chemical_formula_iupac '[Pd (C H3) (C6 H5) (C10 H8 N2]'
_chemical_formula_sum 'C17 H16 N2 Pd'
_chemical_formula_weight 354.75
_chemical_name_systematic
;
(2,2'-bipyridyl)(methyl)(phenyl)palladium(II)
;
_space_group_IT_number 14
_symmetry_cell_setting monoclinic
_symmetry_space_group_name_Hall '-P 2ybc'
_symmetry_space_group_name_H-M 'P 1 21/c 1'
_cell_angle_alpha 90
_cell_angle_beta 112.080(10)
_cell_angle_gamma 90
_cell_formula_units_Z 16
_cell_length_a 25.303(3)
_cell_length_b 9.953(4)
_cell_length_c 25.071(3)
_cell_measurement_reflns_used 25
_cell_measurement_temperature 300
_cell_measurement_theta_max 11.9
_cell_measurement_theta_min 5.8
_cell_volume 5851(3)
_computing_cell_refinement 'SET4 (de Boer & Duisenberg, 1984)'
_computing_data_collection 'Locally modified CAD4-Version 5 Software'
_computing_data_reduction 'HELENA (Spek, 1993)'
_computing_molecular_graphics 'PLATON (Spek, 1990)'
_computing_publication_material 'PLATON (Spek, 1990)'
_computing_structure_refinement 'SHELXL93 (Sheldrick, 1993)'
_computing_structure_solution 'SIR (Altomare et al., 1993)'
_diffrn_ambient_temperature 300
_diffrn_measurement_device 'Enraf-Nonius CAD4T/rotating anode'
_diffrn_measurement_method \w/2\q
_diffrn_radiation_monochromator graphite
_diffrn_radiation_source 'Enraf-Nonius CAD-4T rotating anode/broad focus'
_diffrn_radiation_type 'Mo K\a'
_diffrn_radiation_wavelength 0.71073
_diffrn_reflns_av_R_equivalents 0.07
_diffrn_reflns_limit_h_max 0
_diffrn_reflns_limit_h_min -26
_diffrn_reflns_limit_k_max 0
_diffrn_reflns_limit_k_min -10
_diffrn_reflns_limit_l_max 25
_diffrn_reflns_limit_l_min -23
_diffrn_reflns_number 10817
_diffrn_reflns_reduction_process
;
 ?
;
_diffrn_reflns_theta_max 21.49
_diffrn_reflns_theta_min 0.87
_diffrn_standards_decay_% 8
_diffrn_standards_interval_time 60
_diffrn_standards_number 3
_exptl_absorpt_coefficient_mu 1.26
_exptl_absorpt_correction_type none
_exptl_crystal_colour yellow
_exptl_crystal_density_diffrn 1.611
_exptl_crystal_density_method 'not measured'
_exptl_crystal_description needle
_exptl_crystal_F_000 2848
_exptl_crystal_size_max 0.75
_exptl_crystal_size_mid 0.05
_exptl_crystal_size_min 0.05
_refine_diff_density_max 0.756
_refine_diff_density_min -0.555
_refine_ls_extinction_method none
_refine_ls_goodness_of_fit_obs 1.023
_refine_ls_hydrogen_treatment noref
_refine_ls_matrix_type full
_refine_ls_number_parameters 725
_refine_ls_number_reflns 6631
_refine_ls_R_factor_obs 0.069
_refine_ls_shift/esd_max -0.068
_refine_ls_shift/esd_mean 0.001
_refine_ls_structure_factor_coef F^2^
_refine_ls_weighting_details 'w=1/[\s^2^(Fo^2^)+135.3909P] where P=(Fo^2^+2Fc^2^)/3'
_refine_ls_weighting_scheme calc
_refine_ls_wR_factor_obs 0.19
_reflns_number_observed 2362
_reflns_number_total 6631
_reflns_observed_criterion >2\s(I)
_cod_data_source_file ab1331.cif
_cod_data_source_block s520a
_cod_depositor_comments
;
The following automatic conversions were performed:
'_symmetry_cell_setting' value 'Monoclinic' changed to 'monoclinic'
according to '/home/saulius/struct/CIF-dictionaries/cif_core.dic'
dictionary named 'cif_core.dic' version 2.4.1 from 2010-06-29.

Automatic conversion script
Id: cif_fix_enum 1527 2010-12-29 10:47:43Z saulius 

The following automatic conversions were performed:

'_symmetry_cell_setting' value 'Monoclinic' changed to 'monoclinic'
according to /home/saulius/struct/CIF-dictionaries/cif_core.dic
dictionary named 'cif_core.dic' version 2.4.1 from 2010-06-29.

Automatic conversion script
Id: cif_fix_values 1715 2011-07-08 13:25:40Z adriana 

The following automatic conversions were performed:

'_refine_ls_weighting_scheme' value 'w=1/[\s^2^(Fo^2^)+135.3909P]
where P=(Fo^2^+2Fc^2^)/3' was changed to 'calc'. New tag
'_refine_ls_weighting_details' was created. The value of the new tag
was set to 'w=1/[\s^2^(Fo^2^)+135.3909P] where P=(Fo^2^+2Fc^2^)/3'.

Automatic conversion script
Id: cif_fix_values 3143 2015-03-26 13:38:13Z robertas 
;
_cod_original_sg_symbol_H-M 'P 21/c'
_cod_original_formula_sum ' C17 H16 N2 Pd'
_cod_database_code 2004672

loop_
_symmetry_equiv_pos_as_xyz
x,y,z
-x,1/2+y,1/2-z
-x,-y,-z
x,1/2-y,1/2+z

loop_
_atom_site_aniso_label
_atom_site_aniso_U_11
_atom_site_aniso_U_22
_atom_site_aniso_U_33
_atom_site_aniso_U_12
_atom_site_aniso_U_13
_atom_site_aniso_U_23
Pd1 0.0644(15) 0.0379(12) 0.0596(13) 0.0079(12) 0.0261(12) -0.0027(12)
N101 0.065(14) 0.043(6) 0.061(12) -0.019(12) 0.005(12) -0.007(12)
N102 0.060(14) 0.047(7) 0.064(12) 0.014(12) 0.014(12) -0.001(12)
C101 0.084(18) 0.036(9) 0.074(14) 0.006(14) 0.038(15) 0.013(14)
C102 0.078(18) 0.043(11) 0.096(15) 0.014(15) 0.042(16) 0.029(15)
C103 0.061(17) 0.032(10) 0.099(15) -0.001(14) 0.015(15) 0.029(14)
C104 0.091(19) 0.046(8) 0.077(15) 0.025(15) 0.024(16) 0.002(15)
C105 0.064(9) 0.047(6) 0.069(7) 0.006(8) 0.020(8) -0.014(8)
C106 0.016(14) 0.045(8) 0.085(13) 0.012(13) -0.025(13) -0.009(16)
C107 0.063(18) 0.057(10) 0.074(15) 0.007(15) 0.008(15) -0.014(15)
C108 0.07(2) 0.091(11) 0.087(16) 0.030(18) 0.034(17) -0.026(18)
C109 0.056(17) 0.087(12) 0.078(14) 0.003(17) 0.025(15) -0.011(18)
C110 0.053(17) 0.091(12) 0.071(14) 0.035(15) 0.027(15) -0.010(17)
C111 0.050(9) 0.035(9) 0.068(10) -0.001(15) 0.003(13) -0.002(15)
C112 0.081(11) 0.050(15) 0.059(12) 0.012(15) 0.038(12) 0.014(14)
C113 0.074(11) 0.069(18) 0.051(12) -0.022(16) 0.012(13) -0.023(14)
C114 0.081(11) 0.057(17) 0.101(15) -0.027(16) 0.067(14) -0.016(16)
C115 0.044(11) 0.10(2) 0.102(17) -0.018(16) 0.035(13) -0.024(18)
C116 0.064(8) 0.037(14) 0.098(14) 0.002(15) 0.044(13) 0.003(15)
C117 0.079(18) 0.045(7) 0.082(17) 0.024(15) 0.047(16) 0.017(14)
Pd2 0.070(2) 0.071(2) 0.0695(15) -0.0028(14) 0.0285(13) -0.0014(14)
N201 0.032(11) 0.074(8) 0.094(12) -0.002(13) 0.007(12) -0.019(14)
N202 0.036(12) 0.072(7) 0.097(15) -0.013(13) -0.002(13) -0.018(14)
C201 0.079(18) 0.075(9) 0.100(17) 0.002(18) 0.056(17) 0.004(18)
C202 0.106(19) 0.079(13) 0.076(17) -0.002(19) 0.043(17) -0.021(17)
C203 0.076(17) 0.096(12) 0.103(19) -0.027(18) 0.053(17) -0.013(19)
C204 0.048(15) 0.092(11) 0.093(16) 0.018(18) 0.020(15) 0.013(19)
C205 0.067(15) 0.080(8) 0.074(15) -0.009(19) 0.030(15) -0.013(18)
C206 0.042(15) 0.078(9) 0.076(16) 0.008(17) -0.022(15) -0.027(17)
C207 0.046(14) 0.085(10) 0.084(17) 0.018(17) -0.009(15) 0.017(17)
C208 0.081(19) 0.075(10) 0.12(2) 0.012(19) 0.024(19) -0.02(2)
C209 0.085(19) 0.066(10) 0.088(18) -0.013(19) -0.009(17) -0.017(18)
C210 0.086(17) 0.070(8) 0.079(17) -0.02(2) -0.007(17) -0.002(19)
C211 0.073(10) 0.086(8) 0.052(15) 0.013(17) 0.023(14) -0.010(15)
C212 0.095(12) 0.077(10) 0.09(2) 0.013(19) -0.005(16) -0.016(19)
C213 0.093(13) 0.088(10) 0.08(2) 0.024(18) 0.027(16) -0.013(17)
C214 0.096(14) 0.116(16) 0.10(2) 0.05(2) 0.052(19) 0.02(2)
C215 0.073(14) 0.118(17) 0.14(3) 0.04(2) 0.030(18) 0.01(2)
C216 0.075(10) 0.119(14) 0.10(2) 0.011(19) 0.038(17) 0.00(2)
C217 0.076(18) 0.089(12) 0.080(17) -0.004(18) 0.030(17) -0.006(18)
Pd3 0.070(2) 0.0556(14) 0.0580(13) 0.0020(12) 0.0306(12) 0.0063(12)
N301 0.049(12) 0.055(8) 0.069(10) 0.007(13) 0.013(11) 0.014(13)
N302 0.038(13) 0.056(6) 0.074(11) -0.004(11) 0.005(12) 0.042(12)
C301 0.13(2) 0.059(9) 0.043(13) 0.020(17) 0.041(16) 0.006(14)
C302 0.10(2) 0.069(12) 0.070(14) 0.002(17) 0.039(16) 0.018(16)
C303 0.101(18) 0.070(13) 0.069(15) -0.025(17) 0.050(15) -0.006(16)
C304 0.081(16) 0.070(11) 0.053(13) 0.016(17) 0.031(14) 0.017(16)
C305 0.036(15) 0.063(8) 0.065(13) -0.017(15) 0.000(14) 0.018(16)
C306 0.053(17) 0.060(8) 0.077(14) -0.007(15) 0.026(15) 0.025(15)
C307 0.067(17) 0.063(9) 0.079(15) 0.010(16) 0.030(15) -0.006(16)
C308 0.056(17) 0.059(9) 0.093(16) 0.014(16) 0.016(15) 0.007(18)
C309 0.063(18) 0.055(9) 0.075(15) -0.006(16) -0.004(16) 0.012(17)
C310 0.058(17) 0.058(7) 0.089(15) -0.004(16) 0.033(16) 0.000(16)
C311 0.050(14) 0.069(8) 0.082(13) 0.001(15) 0.041(13) -0.005(16)
C312 0.091(18) 0.069(11) 0.080(13) -0.002(17) 0.038(13) 0.013(17)
C313 0.12(2) 0.081(12) 0.075(17) -0.019(19) 0.049(14) -0.017(17)
C314 0.12(2) 0.053(15) 0.115(18) 0.000(18) 0.069(16) 0.023(18)
C315 0.073(17) 0.070(12) 0.103(17) 0.021(16) 0.056(14) 0.003(17)
C316 0.073(15) 0.066(11) 0.094(16) 0.001(16) 0.043(12) -0.015(17)
C317 0.029(15) 0.078(12) 0.092(11) 0.006(14) 0.035(14) 0.025(16)
Pd4 0.073(2) 0.104(2) 0.078(2) -0.001(2) 0.0407(14) -0.013(2)
N401 0.038(14) 0.110(8) 0.076(11) 0.005(15) 0.003(12) 0.003(16)
N402 0.061(14) 0.104(7) 0.082(13) 0.016(15) 0.022(14) -0.013(15)
C401 0.089(19) 0.109(10) 0.060(14) 0.00(2) 0.036(16) 0.003(18)
C402 0.08(2) 0.108(14) 0.071(16) 0.002(19) 0.027(16) 0.003(19)
C403 0.093(19) 0.118(14) 0.071(16) -0.02(2) 0.056(15) 0.014(19)
C404 0.050(16) 0.115(13) 0.084(14) -0.002(18) 0.034(16) -0.011(19)
C405 0.078(17) 0.110(9) 0.077(13) -0.01(2) 0.062(14) -0.027(18)
C406 0.063(17) 0.110(9) 0.072(15) 0.002(19) 0.023(16) -0.048(17)
C407 0.031(15) 0.115(11) 0.110(17) -0.006(18) 0.017(15) -0.02(2)
C408 0.09(2) 0.112(11) 0.10(2) 0.01(2) 0.035(19) -0.04(2)
C409 0.10(2) 0.103(10) 0.096(19) -0.047(19) 0.031(18) -0.02(2)
C410 0.097(19) 0.105(8) 0.070(16) 0.00(2) 0.018(17) -0.047(18)
C411 0.083(16) 0.105(8) 0.087(12) 0.027(19) 0.053(14) -0.028(19)
C412 0.119(17) 0.092(11) 0.078(16) 0.03(2) 0.044(14) 0.022(18)
C413 0.13(2) 0.091(12) 0.086(17) 0.02(2) 0.057(15) 0.038(19)
C414 0.13(2) 0.087(15) 0.086(17) 0.02(2) 0.070(16) 0.005(19)
C415 0.094(19) 0.098(13) 0.118(19) -0.03(2) 0.061(15) -0.02(2)
C416 0.090(19) 0.099(11) 0.098(14) 0.010(19) 0.036(14) -0.003(19)
C417 0.10(2) 0.103(12) 0.087(14) 0.005(19) 0.055(17) 0.007(19)

loop_
_atom_site_label
_atom_site_occupancy
_atom_site_fract_x
_atom_site_fract_y
_atom_site_fract_z
_atom_site_U_iso_or_equiv
_atom_site_thermal_displace_type
Pd1 1.000 .41922(8) .2028(2) .46274(8) .0532(8) Uani
N101 1.000 .4027(8) .0082(16) .4861(7) .062(6) Uani
N102 1.000 .4528(8) .0773(16) .4161(8) .060(7) Uani
C101 1.000 .3798(10) -.0217(19) .5238(9) .062(8) Uani
C102 1.000 .3735(10) -0.151(2) .5404(10) .070(9) Uani
C103 1.000 .3904(10) -0.2525(19) .5143(10) .068(8) Uani
C104 1.000 .4159(11) -0.2261(18) .4748(10) .074(8) Uani
C105 1.000 .4201(11) -.0946(19) .4620(10) .061(4) Uani
C106 1.000 .4490(9) -.0539(19) .4234(9) .062(7) Uani
C107 1.000 .4666(10) -0.1499(19) .3918(10) .070(8) Uani
C108 1.000 .4901(11) -0.101(2) .3545(11) .081(9) Uani
C109 1.000 .4965(10) .033(2) .3485(10) .074(8) Uani
C110 1.000 .4748(10) .120(2) .3790(10) .071(8) Uani
C111 1.000 .3828(9) .304(2) .5054(9) .057(5) Uani
C112 1.000 .4140(9) .376(2) .5548(9) .060(7) Uani
C113 1.000 .3917(9) .445(2) .5905(9) .068(8) Uani
C114 1.000 .3340(10) .444(2) .5743(10) .070(8) Uani
C115 1.000 .3002(9) .378(3) .5252(11) .080(9) Uani
C116 1.000 .3246(9) .309(2) .4924(9) .062(7) Uani
C117 1.000 .4407(10) .384(2) .4373(10) .064(9) Uani
Pd2 1.000 .11468(9) .8133(2) .03670(9) .0695(11) Uani
N201 1.000 .0718(8) .7341(17) .0851(8) .072(6) Uani
N202 1.000 .0742(8) .9837(18) .0557(9) .076(7) Uani
C201 1.000 .0700(11) .605(2) .0992(11) .078(9) Uani
C202 1.000 .0411(12) .558(2) .1318(11) .084(10) Uani
C203 1.000 .0120(11) .648(2) .1513(11) .086(9) Uani
C204 1.000 .0116(10) .783(2) .1371(10) .080(8) Uani
C205 1.000 .0414(11) .819(2) .1045(11) .073(8) Uani
C206 1.000 .0423(10) .959(2) .0860(10) .078(8) Uani
C207 1.000 .0106(10) 1.061(2) .1002(10) .081(8) Uani
C208 1.000 .0127(11) 1.186(2) .0791(12) .096(10) Uani
C209 1.000 .0455(11) 1.212(2) .0474(11) .092(9) Uani
C210 1.000 .0767(11) 1.107(2) .0376(11) .089(8) Uani
C211 1.000 .1448(11) .646(2) .0199(10) .070(7) Uani
C212 1.000 .1103(10) .543(3) -.0133(12) .099(8) Uani
C213 1.000 .1297(11) .417(2) -.0229(11) .089(9) Uani
C214 1.000 .1876(12) .397(3) -.0015(13) .100(10) Uani
C215 1.000 .2240(10) .493(3) .0299(13) .113(12) Uani
C216 1.000 .2030(10) .615(3) .0400(11) .097(9) Uani
C217 1.000 .1526(11) .898(3) -.0126(11) .081(9) Uani
Pd3 1.000 .35718(9) .7702(2) .26472(8) .0593(9) Uani
N301 1.000 .3221(8) .7175(17) .3258(8) .060(6) Uani
N302 1.000 .3324(7) .9567(16) .2885(8) .061(6) Uani
C301 1.000 .3204(11) .595(2) .3467(10) .075(8) Uani
C302 1.000 .2965(11) .563(2) .3856(10) .078(9) Uani
C303 1.000 .2697(11) .665(2) .4024(10) .075(9) Uani
C304 1.000 .2705(10) .795(2) .3820(9) .066(8) Uani
C305 1.000 .2984(9) .8161(19) .3461(9) .060(7) Uani
C306 1.000 .3046(10) .9517(19) .3247(10) .063(8) Uani
C307 1.000 .2860(10) 1.067(2) .3442(10) .069(8) Uani
C308 1.000 .2953(10) 1.189(2) .3229(10) .073(8) Uani
C309 1.000 .3201(10) 1.193(2) .2834(10) .073(8) Uani
C310 1.000 .3415(10) 1.075(2) .2699(10) .067(8) Uani
C311 1.000 .3803(10) .592(2) .2444(11) .062(7) Uani
C312 1.000 .3511(10) .521(2) .1943(10) .078(8) Uani
C313 1.000 .3671(12) .393(3) .1812(10) .088(10) Uani
C314 1.000 .4154(12) .338(2) .2206(12) .089(10) Uani
C315 1.000 .4466(10) .404(2) .2697(11) .075(9) Uani
C316 1.000 .4285(10) .526(2) .2820(9) .074(8) Uani
C317 1.000 .3848(9) .835(2) .2062(10) .063(7) Uani
Pd4 1.000 .13337(10) .0169(3) .26446(10) .0814(12) Uani
N401 1.000 .1672(8) .0911(19) .2047(9) .080(7) Uani
N402 1.000 .1592(9) -0.1565(19) .2355(9) .084(7) Uani
C401 1.000 .1674(11) .217(2) .1874(10) .084(9) Uani
C402 1.000 .1929(11) .259(2) .1510(11) .087(10) Uani
C403 1.000 .2180(12) .164(3) .1299(11) .087(10) Uani
C404 1.000 .2193(10) .029(2) .1466(10) .080(8) Uani
C405 1.000 .1911(11) -.001(2) .1820(10) .079(8) Uani
C406 1.000 .1906(11) -0.139(2) .2030(11) .082(8) Uani
C407 1.000 .2169(10) -0.245(2) .1868(11) .088(8) Uani
C408 1.000 .2116(12) -0.371(2) .2055(12) .101(10) Uani
C409 1.000 .1813(12) -0.391(2) .2403(12) .101(10) Uani
C410 1.000 .1582(11) -0.278(3) .2561(10) .095(9) Uani
C411 1.000 .1157(11) .195(2) .2881(11) .086(7) Uani
C412 1.000 .0691(11) .274(3) .2567(9) .094(9) Uani
C413 1.000 .0597(11) .405(3) .2714(12) .098(10) Uani
C414 1.000 .0976(13) .457(2) .3222(12) .092(10) Uani
C415 1.000 .1422(11) .383(3) .3569(11) .097(10) Uani
C416 1.000 .1491(10) .253(3) .3412(11) .095(9) Uani
C417 1.000 .1061(11) -.078(3) .3229(11) .091(9) Uani
H11A 1.000 .421(5) .455(2) .448(5) .0960 Uiso
H11B 1.000 .430(5) .384(6) .3962(12) .0960 Uiso
H11C 1.000 .4811(13) .397(7) .455(5) .0960 Uiso
H101 1.000 .3670(10) .0486(19) .5402(9) .0750 Uiso
H102 1.000 .3583(10) -0.168(2) .5683(10) .0830 Uiso
H103 1.000 .3849(10) -0.3410(19) .5228(10) .0820 Uiso
H104 1.000 .4294(11) -0.2948(18) .4581(10) .0880 Uiso
H107 1.000 .4625(10) -0.2416(19) .3962(10) .0840 Uiso
H108 1.000 .5019(11) -0.161(2) .3328(11) .0990 Uiso
H109 1.000 .5147(10) .065(2) .3250(10) .0880 Uiso
H110 1.000 .4758(10) .211(2) .3729(10) .0850 Uiso
H112 1.000 .4533(9) .379(2) .5651(9) .0720 Uiso
H113 1.000 .4153(9) .489(2) .6236(9) .0820 Uiso
H114 1.000 .3173(10) .489(2) .5967(10) .0840 Uiso
H115 1.000 .2608(9) .380(3) .5140(11) .0940 Uiso
H116 1.000 .3006(9) .265(2) .4598(9) .0750 Uiso
H21A 1.000 .134(5) .981(9) -.028(6) .1220 Uiso
H21B 1.000 .150(6) .838(8) -.044(4) .1220 Uiso
H21C 1.000 .192(2) .915(16) .010(2) .1220 Uiso
H201 1.000 .0899(11) .544(2) .0860(11) .0940 Uiso
H202 1.000 .0413(12) .467(2) .1403(11) .1010 Uiso
H203 1.000 -.0075(11) .619(2) .1741(11) .1030 Uiso
H204 1.000 -.0084(10) .846(2) .1495(10) .0950 Uiso
H207 1.000 -.0105(10) 1.043(2) .1227(10) .0970 Uiso
H208 1.000 -.0084(11) 1.256(2) .0863(12) .1150 Uiso
H209 1.000 .0468(11) 1.298(2) .0329(11) .1100 Uiso
H210 1.000 .1003(11) 1.125(2) .0176(11) .1070 Uiso
H212 1.000 .0713(10) .560(3) -.0304(12) .1190 Uiso
H213 1.000 .1044(11) .350(2) -.0428(11) .1040 Uiso
H214 1.000 .2021(12) .316(3) -.0087(13) .1220 Uiso
H215 1.000 .2631(10) .477(3) .0446(13) .1370 Uiso
H216 1.000 .2289(10) .680(3) .0612(11) .1160 Uiso
H31A 1.000 .410(5) .909(9) .221(2) .0940 Uiso
H31B 1.000 .3530(10) .863(14) .173(3) .0940 Uiso
H31C 1.000 .405(5) .764(5) .196(5) .0940 Uiso
H301 1.000 .3370(11) .526(2) .3337(10) .0880 Uiso
H302 1.000 .2981(11) .476(2) .3999(10) .0910 Uiso
H303 1.000 .2511(11) .648(2) .4274(10) .0890 Uiso
H304 1.000 .2524(10) .865(2) .3928(9) .0800 Uiso
H307 1.000 .2682(10) 1.062(2) .3704(10) .0820 Uiso
H308 1.000 .2845(10) 1.269(2) .3356(10) .0870 Uiso
H309 1.000 .3228(10) 1.274(2) .2658(10) .0880 Uiso
H310 1.000 .3630(10) 1.079(2) .2470(10) .0800 Uiso
H312 1.000 .3187(10) .560(2) .1675(10) .0940 Uiso
H313 1.000 .3457(12) .349(3) .1473(10) .1050 Uiso
H314 1.000 .4271(12) .253(2) .2136(12) .1070 Uiso
H315 1.000 .4804(10) .366(2) .2951(11) .0900 Uiso
H316 1.000 .4493(10) .566(2) .3171(9) .0890 Uiso
H41A 1.000 .101(7) -.012(4) .349(5) .1350 Uiso
H41B 1.000 .134(4) -0.142(13) .345(5) .1350 Uiso
H41C 1.000 .071(4) -0.122(15) .3027(11) .1350 Uiso
H401 1.000 .1488(11) .282(2) .2009(10) .1010 Uiso
H402 1.000 .1931(11) .349(2) .1412(11) .1060 Uiso
H403 1.000 .2345(12) .188(3) .1039(11) .1040 Uiso
H404 1.000 .2384(10) -.036(2) .1342(10) .0960 Uiso
H407 1.000 .2376(10) -0.230(2) .1636(11) .1060 Uiso
H408 1.000 .2285(12) -0.444(2) .1947(12) .1190 Uiso
H409 1.000 .1765(12) -0.476(2) .2527(12) .1200 Uiso
H410 1.000 .1411(11) -0.289(3) .2828(10) .1130 Uiso
H412 1.000 .0422(11) .237(3) .2236(9) .1130 Uiso
H413 1.000 .0290(11) .455(3) .2476(12) .1190 Uiso
H414 1.000 .0926(13) .544(2) .3329(12) .1120 Uiso
H415 1.000 .1679(11) .419(3) .3909(11) .1170 Uiso
H416 1.000 .1775(10) .200(3) .3674(11) .1150 Uiso

loop_
_atom_type_symbol
_atom_type_description
_atom_type_scat_dispersion_real
_atom_type_scat_dispersion_imag
_atom_type_scat_source
Pd Pd -0.9988 1.0072 'International Tables Vol C Tables 4.2.6.8 and 6.1.1.4'
N N 0.0061 0.0033 'International Tables Vol C Tables 4.2.6.8 and 6.1.1.4'
H H 0.0000 0.0000 'International Tables Vol C Tables 4.2.6.8 and 6.1.1.4'
C C 0.0033 0.0016 'International Tables Vol C Tables 4.2.6.8 and 6.1.1.4'

loop_
_geom_angle_atom_site_label_1
_geom_angle_atom_site_label_2
_geom_angle_atom_site_label_3
_geom_angle
_geom_angle_publ_flag
N101 Pd1 N102 76.8(7) yes
N101 Pd1 C111 98.0(8) yes
N101 Pd1 C117 174.6(9) yes
N102 Pd1 C111 174.1(8) yes
N102 Pd1 C117 98.0(8) yes
C111 Pd1 C117 87.2(9) yes
Pd1 N101 C101 126.4(14) no
Pd1 N101 C105 116.2(15) no
C101 N101 C105 117.3(18) no
Pd1 N102 C106 116.3(16) no
Pd1 N102 C110 124.6(13) no
C106 N102 C110 119.0(19) no
N101 C101 C102 124(2) no
C101 C102 C103 117(2) no
C102 C103 C104 121.0(19) no
C103 C104 C105 117(2) no
N101 C105 C104 124(2) no
N101 C105 C106 114.4(17) no
C104 C105 C106 121(2) no
N102 C106 C105 116.2(19) no
N102 C106 C107 122(2) no
C105 C106 C107 121.4(18) no
C106 C107 C108 116.7(18) no
C107 C108 C109 122(2) no
C108 C109 C110 117(2) no
N102 C110 C109 122.8(19) no
Pd1 C111 C112 122.1(18) no
Pd1 C111 C116 125.0(16) no
C112 C111 C116 113(2) no
C111 C112 C113 126(2) no
C112 C113 C114 117(2) no
C113 C114 C115 121(2) no
C114 C115 C116 120(2) no
C111 C116 C115 123(2) no
N101 C101 H101 118(2) no
C102 C101 H101 118(3) no
C101 C102 H102 122(3) no
C103 C102 H102 121(2) no
C102 C103 H103 120(3) no
C104 C103 H103 119(3) no
C103 C104 H104 122(2) no
C105 C104 H104 122(3) no
C106 C107 H107 122(3) no
C108 C107 H107 122(3) no
C107 C108 H108 119(2) no
C109 C108 H108 119(3) no
C108 C109 H109 121(3) no
C110 C109 H109 122(2) no
N102 C110 H110 119(3) no
C109 C110 H110 119(3) no
C111 C112 H112 117(3) no
C113 C112 H112 117(2) no
C112 C113 H113 121(3) no
C114 C113 H113 122(3) no
C113 C114 H114 120(3) no
C115 C114 H114 120(3) no
C114 C115 H115 120(3) no
C116 C115 H115 120(3) no
C111 C116 H116 119(3) no
C115 C116 H116 118(3) no
Pd1 C117 H11A 110(6) no
Pd1 C117 H11B 109(5) no
Pd1 C117 H11C 110(5) no
H11A C117 H11B 109(9) no
H11A C117 H11C 110(9) no
H11B C117 H11C 109(10) no
N201 Pd2 N202 76.6(7) yes
N201 Pd2 C211 97.8(9) yes
N201 Pd2 C217 176.6(10) yes
N202 Pd2 C211 173.7(10) yes
N202 Pd2 C217 100.6(10) yes
C211 Pd2 C217 84.8(11) yes
Pd2 N201 C201 126.8(17) no
Pd2 N201 C205 118.0(14) no
C201 N201 C205 115(2) no
Pd2 N202 C206 115.5(14) no
Pd2 N202 C210 125.2(18) no
C206 N202 C210 119(2) no
N201 C201 C202 124(2) no
C201 C202 C203 118(2) no
C202 C203 C204 120(2) no
C203 C204 C205 117(2) no
N201 C205 C204 125.1(19) no
N201 C205 C206 114(2) no
C204 C205 C206 121(2) no
N202 C206 C205 116(2) no
N202 C206 C207 122.4(19) no
C205 C206 C207 121(2) no
C206 C207 C208 117(2) no
C207 C208 C209 121(2) no
C208 C209 C210 118(2) no
N202 C210 C209 122(3) no
Pd2 C211 C212 123(2) no
Pd2 C211 C216 123.8(19) no
C212 C211 C216 113(2) no
C211 C212 C213 125(3) no
C212 C213 C214 117(2) no
C213 C214 C215 121(3) no
C214 C215 C216 120(3) no
C211 C216 C215 123(3) no
N201 C201 H201 117(3) no
C202 C201 H201 118(3) no
C201 C202 H202 121(3) no
C203 C202 H202 121(3) no
C202 C203 H203 120(2) no
C204 C203 H203 120(3) no
C203 C204 H204 121(3) no
C205 C204 H204 121(3) no
C206 C207 H207 122(2) no
C208 C207 H207 122(3) no
C207 C208 H208 120(3) no
C209 C208 H208 119(3) no
C208 C209 H209 121(3) no
C210 C209 H209 121(3) no
N202 C210 H210 119(3) no
C209 C210 H210 118(2) no
C211 C212 H212 117(3) no
C213 C212 H212 118(3) no
C212 C213 H213 121(3) no
C214 C213 H213 122(3) no
C213 C214 H214 119(3) no
C215 C214 H214 119(4) no
C214 C215 H215 120(4) no
C216 C215 H215 120(3) no
C211 C216 H216 118(3) no
C215 C216 H216 118(3) no
Pd2 C217 H21A 109(9) no
Pd2 C217 H21B 110(7) no
Pd2 C217 H21C 110(5) no
H21A C217 H21B 109(10) no
H21A C217 H21C 109(12) no
H21B C217 H21C 109(11) no
N301 Pd3 N302 76.3(7) yes
N301 Pd3 C311 102.1(9) yes
N301 Pd3 C317 174.3(8) yes
N302 Pd3 C311 178.3(8) yes
N302 Pd3 C317 98.6(8) yes
C311 Pd3 C317 83.1(9) yes
Pd3 N301 C301 126.7(17) no
Pd3 N301 C305 117.6(14) no
C301 N301 C305 116(2) no
Pd3 N302 C306 116.4(13) no
Pd3 N302 C310 125.1(16) no
C306 N302 C310 118.6(18) no
N301 C301 C302 126(2) no
C301 C302 C303 117(2) no
C302 C303 C304 120(2) no
C303 C304 C305 118(2) no
N301 C305 C304 123.8(19) no
N301 C305 C306 114(2) no
C304 C305 C306 122(2) no
N302 C306 C305 115.6(18) no
N302 C306 C307 122.5(19) no
C305 C306 C307 122(2) no
C306 C307 C308 117(2) no
C307 C308 C309 120(2) no
C308 C309 C310 119(2) no
N302 C310 C309 122(2) no
Pd3 C311 C312 125.2(18) no
Pd3 C311 C316 120.9(17) no
C312 C311 C316 114(2) no
C311 C312 C313 125(2) no
C312 C313 C314 117(2) no
C313 C314 C315 121(2) no
C314 C315 C316 120(2) no
C311 C316 C315 123(2) no
N301 C301 H301 117(3) no
C302 C301 H301 117(3) no
C301 C302 H302 122(3) no
C303 C302 H302 122(3) no
C302 C303 H303 120(2) no
C304 C303 H303 120(3) no
C303 C304 H304 121(3) no
C305 C304 H304 121(2) no
C306 C307 H307 121(2) no
C308 C307 H307 121(3) no
C307 C308 H308 120(3) no
C309 C308 H308 120(3) no
C308 C309 H309 120(3) no
C310 C309 H309 121(3) no
N302 C310 H310 119(2) no
C309 C310 H310 119(2) no
C311 C312 H312 118(2) no
C313 C312 H312 117(3) no
C312 C313 H313 121(3) no
C314 C313 H313 122(3) no
C313 C314 H314 119(3) no
C315 C314 H314 119(3) no
C314 C315 H315 120(3) no
C316 C315 H315 120(3) no
C311 C316 H316 119(3) no
C315 C316 H316 118(3) no
Pd3 C317 H31A 110(5) no
Pd3 C317 H31B 109(4) no
Pd3 C317 H31C 109(6) no
H31A C317 H31B 110(9) no
H31A C317 H31C 109(10) no
H31B C317 H31C 110(10) no
N401 Pd4 N402 77.2(8) yes
N401 Pd4 C411 95.5(9) yes
N401 Pd4 C417 172.6(10) yes
N402 Pd4 C411 172.3(10) yes
N402 Pd4 C417 95.8(10) yes
C411 Pd4 C417 91.4(11) yes
Pd4 N401 C401 127.8(17) no
Pd4 N401 C405 115.4(15) no
C401 N401 C405 117(2) no
Pd4 N402 C406 116.1(14) no
Pd4 N402 C410 124.9(19) no
C406 N402 C410 117(2) no
N401 C401 C402 125(2) no
C401 C402 C403 117(2) no
C402 C403 C404 121(3) no
C403 C404 C405 116(2) no
N401 C405 C404 124(2) no
N401 C405 C406 115(2) no
C404 C405 C406 121(2) no
N402 C406 C405 115(2) no
N402 C406 C407 122(2) no
C405 C406 C407 122(2) no
C406 C407 C408 119(3) no
C407 C408 C409 120(2) no
C408 C409 C410 117(2) no
N402 C410 C409 124(3) no
Pd4 C411 C412 125.3(19) no
Pd4 C411 C416 122(2) no
C412 C411 C416 113(2) no
C411 C412 C413 125(2) no
C412 C413 C414 118(3) no
C413 C414 C415 121(2) no
C414 C415 C416 119(2) no
C411 C416 C415 124(2) no
N401 C401 H401 118(3) no
C402 C401 H401 117(2) no
C401 C402 H402 121(3) no
C403 C402 H402 121(3) no
C402 C403 H403 120(3) no
C404 C403 H403 119(3) no
C403 C404 H404 122(3) no
C405 C404 H404 122(3) no
C406 C407 H407 120(2) no
C408 C407 H407 121(3) no
C407 C408 H408 120(3) no
C409 C408 H408 120(3) no
C408 C409 H409 121(3) no
C410 C409 H409 121(4) no
N402 C410 H410 118(3) no
C409 C410 H410 118(3) no
C411 C412 H412 118(3) no
C413 C412 H412 118(3) no
C412 C413 H413 121(3) no
C414 C413 H413 121(3) no
C413 C414 H414 120(3) no
C415 C414 H414 119(3) no
C414 C415 H415 120(3) no
C416 C415 H415 120(3) no
C411 C416 H416 118(3) no
C415 C416 H416 118(3) no
Pd4 C417 H41A 109(7) no
Pd4 C417 H41B 110(7) no
Pd4 C417 H41C 109(4) no
H41A C417 H41B 108(10) no
H41A C417 H41C 110(12) no
H41B C417 H41C 110(11) no

loop_
_geom_bond_atom_site_label_1
_geom_bond_atom_site_label_2
_geom_bond_distance
_geom_bond_publ_flag
Pd1 N101 2.110(17) yes
Pd1 N102 2.097(19) yes
Pd1 C111 1.94(2) yes
Pd1 C117 2.05(2) yes
N101 C101 1.32(3) no
N101 C105 1.34(3) no
N102 C106 1.33(2) no
N102 C110 1.32(3) no
C101 C102 1.38(3) no
C102 C103 1.36(3) no
C103 C104 1.40(4) no
C104 C105 1.36(3) no
C105 C106 1.47(4) no
C106 C107 1.42(3) no
C107 C108 1.37(4) no
C108 C109 1.36(3) no
C109 C110 1.40(3) no
C111 C112 1.39(3) no
C111 C116 1.38(3) no
C112 C113 1.40(3) no
C113 C114 1.36(4) no
C114 C115 1.37(4) no
C115 C116 1.38(3) no
C101 H101 0.93(3) no
C102 H102 0.93(4) no
C103 H103 0.93(3) no
C104 H104 0.93(3) no
C107 H107 0.93(3) no
C108 H108 0.93(4) no
C109 H109 0.93(4) no
C110 H110 0.92(3) no
C112 H112 0.93(3) no
C113 H113 0.93(3) no
C114 H114 0.93(3) no
C115 H115 0.93(4) no
C116 H116 0.92(3) no
C117 H11A 0.96(9) no
C117 H11B 0.96(4) no
C117 H11C 0.96(8) no
Pd2 N201 2.06(2) yes
Pd2 N202 2.13(2) yes
Pd2 C211 1.94(2) yes
Pd2 C217 2.01(3) yes
N201 C201 1.34(3) no
N201 C205 1.35(3) no
N202 C206 1.32(3) no
N202 C210 1.32(3) no
C201 C202 1.37(4) no
C202 C203 1.36(4) no
C203 C204 1.39(3) no
C204 C205 1.35(4) no
C205 C206 1.47(3) no
C206 C207 1.42(3) no
C207 C208 1.36(3) no
C208 C209 1.37(4) no
C209 C210 1.39(3) no
C211 C212 1.40(4) no
C211 C216 1.40(4) no
C212 C213 1.40(4) no
C213 C214 1.37(4) no
C214 C215 1.35(4) no
C215 C216 1.39(4) no
C201 H201 0.93(4) no
C202 H202 0.93(3) no
C203 H203 0.93(4) no
C204 H204 0.93(3) no
C207 H207 0.93(4) no
C208 H208 0.94(4) no
C209 H209 0.94(3) no
C210 H210 0.93(4) no
C212 H212 0.93(4) no
C213 H213 0.93(3) no
C214 H214 0.93(4) no
C215 H215 0.93(4) no
C216 H216 0.93(4) no
C217 H21A 0.96(11) no
C217 H21B 0.97(10) no
C217 H21C 0.96(6) no
Pd3 N301 2.10(2) yes
Pd3 N302 2.115(17) yes
Pd3 C311 1.99(2) yes
Pd3 C317 1.96(2) yes
N301 C301 1.33(3) no
N301 C305 1.35(3) no
N302 C306 1.34(3) no
N302 C310 1.32(3) no
C301 C302 1.36(4) no
C302 C303 1.37(3) no
C303 C304 1.39(3) no
C304 C305 1.35(3) no
C305 C306 1.48(3) no
C306 C307 1.40(3) no
C307 C308 1.38(3) no
C308 C309 1.36(4) no
C309 C310 1.39(3) no
C311 C312 1.39(3) no
C311 C316 1.39(3) no
C312 C313 1.41(4) no
C313 C314 1.36(4) no
C314 C315 1.36(4) no
C315 C316 1.37(3) no
C301 H301 0.93(3) no
C302 H302 0.93(3) no
C303 H303 0.93(4) no
C304 H304 0.93(3) no
C307 H307 0.93(4) no
C308 H308 0.94(3) no
C309 H309 0.93(3) no
C310 H310 0.93(4) no
C312 H312 0.93(3) no
C313 H313 0.93(4) no
C314 H314 0.93(3) no
C315 H315 0.93(4) no
C316 H316 0.93(3) no
C317 H31A 0.95(10) no
C317 H31B 0.96(8) no
C317 H31C 0.96(10) no
Pd4 N401 2.12(2) yes
Pd4 N402 2.07(2) yes
Pd4 C411 1.97(2) yes
Pd4 C417 2.07(3) yes
N401 C401 1.33(3) no
N401 C405 1.34(3) no
N402 C406 1.35(4) no
N402 C410 1.32(3) no
C401 C402 1.37(4) no
C402 C403 1.35(4) no
C403 C404 1.40(4) no
C404 C405 1.36(4) no
C405 C406 1.47(3) no
C406 C407 1.39(3) no
C407 C408 1.36(3) no
C408 C409 1.38(4) no
C409 C410 1.39(4) no
C411 C412 1.39(4) no
C411 C416 1.40(4) no
C412 C413 1.40(4) no
C413 C414 1.38(4) no
C414 C415 1.35(4) no
C415 C416 1.38(4) no
C401 H401 0.94(3) no
C402 H402 0.93(3) no
C403 H403 0.93(4) no
C404 H404 0.93(3) no
C407 H407 0.93(4) no
C408 H408 0.93(4) no
C409 H409 0.92(3) no
C410 H410 0.93(4) no
C412 H412 0.93(3) no
C413 H413 0.93(4) no
C414 H414 0.93(3) no
C415 H415 0.93(4) no
C416 H416 0.93(4) no
C417 H41A 0.97(11) no
C417 H41B 0.96(12) no
C417 H41C 0.95(11) no

loop_
_geom_torsion_atom_site_label_1
_geom_torsion_atom_site_label_2
_geom_torsion_atom_site_label_3
_geom_torsion_atom_site_label_4
_geom_torsion
_geom_torsion_publ_flag
N102 Pd1 N101 C101 176(2) no
N102 Pd1 N101 C105 0.000(10) no
C111 Pd1 N101 C101 -6(2) no
C111 Pd1 N101 C105 177.2(18) no
N101 Pd1 N102 C106 -1.0(17) no
N101 Pd1 N102 C110 176(2) no
C117 Pd1 N102 C106 177.4(18) no
C117 Pd1 N102 C110 -5(2) no
N101 Pd1 C111 C112 107.8(17) no
N101 Pd1 C111 C116 -69.4(19) no
C117 Pd1 C111 C112 -70.8(18) no
C117 Pd1 C111 C116 111.9(19) no
Pd1 N101 C101 C102 -175.4(18) no
C105 N101 C101 C102 1(4) no
Pd1 N101 C105 C104 176(2) no
Pd1 N101 C105 C106 1(3) no
C101 N101 C105 C104 -1(4) no
C101 N101 C105 C106 -176(2) no
Pd1 N102 C106 C105 2(3) no
Pd1 N102 C106 C107 175.8(18) no
C110 N102 C106 C105 -175(2) no
C110 N102 C106 C107 -1(3) no
Pd1 N102 C110 C109 -179.6(19) no
C106 N102 C110 C109 -3(4) no
N101 C101 C102 C103 -2(4) no
C101 C102 C103 C104 3(4) no
C102 C103 C104 C105 -3(4) no
C103 C104 C105 N101 2(4) no
C103 C104 C105 C106 177(2) no
N101 C105 C106 N102 -2(3) no
N101 C105 C106 C107 -176(2) no
C104 C105 C106 N102 -177(2) no
C104 C105 C106 C107 9(4) no
N102 C106 C107 C108 3(4) no
C105 C106 C107 C108 176(2) no
C106 C107 C108 C109 0(4) no
C107 C108 C109 C110 -4(4) no
C108 C109 C110 N102 5(4) no
Pd1 C111 C112 C113 -175.7(16) no
C116 C111 C112 C113 2(3) no
Pd1 C111 C116 C115 177.3(19) no
C112 C111 C116 C115 0(3) no
C111 C112 C113 C114 -2(3) no
C112 C113 C114 C115 0(9) no
C113 C114 C115 C116 2(4) no
C114 C115 C116 C111 -1(4) no
N202 Pd2 N201 C201 179(2) no
N202 Pd2 N201 C205 0(2) no
C211 Pd2 N201 C201 2(2) no
C211 Pd2 N201 C205 -177.3(19) no
N201 Pd2 N202 C206 -1.4(17) no
N201 Pd2 N202 C210 -178(2) no
C217 Pd2 N202 C206 176.6(18) no
C217 Pd2 N202 C210 0(3) no
N201 Pd2 C211 C212 65(2) no
N201 Pd2 C211 C216 -115(2) no
C217 Pd2 C211 C212 -113(2) no
C217 Pd2 C211 C216 68(2) no
Pd2 N201 C201 C202 179.6(19) no
C205 N201 C201 C202 -1(4) no
Pd2 N201 C205 C204 -179(2) no
Pd2 N201 C205 C206 2(3) no
C201 N201 C205 C204 2(4) no
C201 N201 C205 C206 -177(2) no
Pd2 N202 C206 C205 3(3) no
Pd2 N202 C206 C207 -177.4(19) no
C210 N202 C206 C205 180(2) no
C210 N202 C206 C207 0(4) no
Pd2 N202 C210 C209 174.4(19) no
C206 N202 C210 C209 -2(4) no
N201 C201 C202 C203 0(4) no
C201 C202 C203 C204 1(4) no
C202 C203 C204 C205 -1(4) no
C203 C204 C205 N201 -1(4) no
C203 C204 C205 C206 178(2) no
N201 C205 C206 N202 -3(3) no
N201 C205 C206 C207 177(2) no
C204 C205 C206 N202 178(2) no
C204 C205 C206 C207 -2(4) no
N202 C206 C207 C208 3(4) no
C205 C206 C207 C208 -178(2) no
C206 C207 C208 C209 -2(4) no
C207 C208 C209 C210 0(5) no
C208 C209 C210 N202 3(4) no
Pd2 C211 C212 C213 -175(2) no
C216 C211 C212 C213 5(4) no
Pd2 C211 C216 C215 177(2) no
C212 C211 C216 C215 -2(4) no
C211 C212 C213 C214 -5(4) no
C212 C213 C214 C215 3(4) no
C213 C214 C215 C216 -1(5) no
C214 C215 C216 C211 1(4) no
N302 Pd3 N301 C301 -176(2) no
N302 Pd3 N301 C305 4.8(16) no
C311 Pd3 N301 C301 4(2) no
C311 Pd3 N301 C305 -175.7(17) no
N301 Pd3 N302 C306 -4.6(17) no
N301 Pd3 N302 C310 176(2) no
C317 Pd3 N302 C306 172.8(18) no
C317 Pd3 N302 C310 -6(2) no
N301 Pd3 C311 C312 103(2) no
N301 Pd3 C311 C316 -75(2) no
C317 Pd3 C311 C312 -74(2) no
C317 Pd3 C311 C316 107(2) no
Pd3 N301 C301 C302 -179(2) no
C305 N301 C301 C302 1(4) no
Pd3 N301 C305 C304 174.7(18) no
Pd3 N301 C305 C306 -4(3) no
C301 N301 C305 C304 -5(3) no
C301 N301 C305 C306 176(2) no
Pd3 N302 C306 C305 4(3) no
Pd3 N302 C306 C307 180(2) no
C310 N302 C306 C305 -177(2) no
C310 N302 C306 C307 -1(3) no
Pd3 N302 C310 C309 174.6(18) no
C306 N302 C310 C309 -4(4) no
N301 C301 C302 C303 3(4) no
C301 C302 C303 C304 -3(4) no
C302 C303 C304 C305 0(3) no
C303 C304 C305 N301 5(4) no
C303 C304 C305 C306 -176(2) no
N301 C305 C306 N302 0(3) no
N301 C305 C306 C307 -176(2) no
C304 C305 C306 N302 -179(2) no
C304 C305 C306 C307 5(4) no
N302 C306 C307 C308 3(4) no
C305 C306 C307 C308 178(2) no
C306 C307 C308 C309 2(4) no
C307 C308 C309 C310 -7(4) no
C308 C309 C310 N302 9(4) no
Pd3 C311 C312 C313 -178(2) no
C316 C311 C312 C313 0(4) no
Pd3 C311 C316 C315 -179(2) no
C312 C311 C316 C315 2(4) no
C311 C312 C313 C314 -1(4) no
C312 C313 C314 C315 0(4) no
C313 C314 C315 C316 3(4) no
C314 C315 C316 C311 -4(4) no
N402 Pd4 N401 C401 175(2) no
N402 Pd4 N401 C405 -4.6(18) no
C411 Pd4 N401 C401 -7(2) no
C411 Pd4 N401 C405 172.9(19) no
N401 Pd4 N402 C406 9.8(19) no
N401 Pd4 N402 C410 174(2) no
C417 Pd4 N402 C406 -168(2) no
C417 Pd4 N402 C410 -3(2) no
N401 Pd4 C411 C412 78(2) no
N401 Pd4 C411 C416 -105(2) no
C417 Pd4 C411 C412 -105(3) no
C417 Pd4 C411 C416 73(2) no
Pd4 N401 C401 C402 176(2) no
C405 N401 C401 C402 -4(4) no
Pd4 N401 C405 C404 -174(2) no
Pd4 N401 C405 C406 -1(3) no
C401 N401 C405 C404 6(4) no
C401 N401 C405 C406 179(2) no
Pd4 N402 C406 C405 -13(3) no
Pd4 N402 C406 C407 172(2) no
C410 N402 C406 C405 -179(2) no
C410 N402 C406 C407 6(4) no
Pd4 N402 C410 C409 -173(2) no
C406 N402 C410 C409 -9(4) no
N401 C401 C402 C403 2(4) no
C401 C402 C403 C404 -2(4) no
C402 C403 C404 C405 4(4) no
C403 C404 C405 N401 -6(4) no
C403 C404 C405 C406 -179(2) no
N401 C405 C406 N402 9(3) no
N401 C405 C406 C407 -176(2) no
C404 C405 C406 N402 -177(2) no
C404 C405 C406 C407 -2(4) no
N402 C406 C407 C408 -1(4) no
C405 C406 C407 C408 -176(3) no
C406 C407 C408 C409 -1(4) no
C407 C408 C409 C410 -2(4) no
C408 C409 C410 N402 7(4) no
Pd4 C411 C412 C413 -174(2) no
C416 C411 C412 C413 8(4) no
Pd4 C411 C416 C415 173(2) no
C412 C411 C416 C415 -10(4) no
C411 C412 C413 C414 -4(4) no
C412 C413 C414 C415 -1(5) no
C413 C414 C415 C416 -1(5) no
C414 C415 C416 C411 6(4) no
